data_7247307
loop_
_publ_author_name
'Huang, Wei-Chun'
'Chen, Wei-Hao'
'Chen, Chia-Ling'
'Liao, Tsung-Te'
'Chen, Yi-Wun'
'Chen, Jhy-Der'

_publ_section_title
;
 Formation of entangled Co(ii) coordination polymers based on
 bis-pyridyl-bis-amide and angular dicarboxylate ligands: a structural
 comparison
;
_journal_issue 39
_journal_name_full CrystEngComm
_journal_page_first 5575
_journal_page_last 5587
_journal_paper_doi 10.1039/D3CE00803G
_journal_volume 25
_journal_year 2023
_chemical_formula_sum 'C25 H25 Co N2 O6'
_chemical_formula_weight 508.40
_space_group_crystal_system monoclinic
_space_group_IT_number 14
_space_group_name_Hall '-P 2ybc'
_space_group_name_H-M_alt 'P 1 21/c 1'
_atom_sites_solution_hydrogens mixed
_audit_creation_method SHELXL-2014/7
_audit_update_record
;
2023-08-06 deposited with the CCDC.	2023-09-04 downloaded from the CCDC.
;
_cell_angle_alpha 90
_cell_angle_beta 93.441(3)
_cell_angle_gamma 90
_cell_formula_units_Z 4
_cell_length_a 12.7831(7)
_cell_length_b 14.0167(10)
_cell_length_c 13.2901(10)
_cell_measurement_reflns_used 2540
_cell_measurement_temperature 200(2)
_cell_measurement_theta_max 23.37
_cell_measurement_theta_min 2.59
_cell_volume 2377.0(3)
_computing_cell_refinement 'Bruker SAINT'
_computing_data_collection 'Bruker APEX2'
_computing_data_reduction 'Bruker SAINT'
_computing_molecular_graphics 'Bruker SHELXTL'
_computing_publication_material 'Bruker SHELXTL'
_computing_structure_refinement 'SHELXL-2014/7 (Sheldrick, 2014)'
_computing_structure_solution 'SHELXS-97 (Sheldrick, 2008)'
_diffrn_ambient_temperature 200(2)
_diffrn_measured_fraction_theta_full 0.962
_diffrn_measured_fraction_theta_max 0.905
_diffrn_measurement_device_type 'Bruker APEX-II CCD'
_diffrn_measurement_method '\f and \w scans'
_diffrn_radiation_type MoK\a
_diffrn_radiation_wavelength 0.71073
_diffrn_reflns_av_R_equivalents 0.0670
_diffrn_reflns_av_unetI/netI 0.0963
_diffrn_reflns_Laue_measured_fraction_full 0.962
_diffrn_reflns_Laue_measured_fraction_max 0.905
_diffrn_reflns_limit_h_max 15
_diffrn_reflns_limit_h_min -15
_diffrn_reflns_limit_k_max 16
_diffrn_reflns_limit_k_min -16
_diffrn_reflns_limit_l_max 15
_diffrn_reflns_limit_l_min -14
_diffrn_reflns_number 16094
_diffrn_reflns_point_group_measured_fraction_full 0.962
_diffrn_reflns_point_group_measured_fraction_max 0.905
_diffrn_reflns_theta_full 25.242
_diffrn_reflns_theta_max 25.908
_diffrn_reflns_theta_min 2.114
_exptl_absorpt_coefficient_mu 0.765
_exptl_absorpt_correction_T_max 0.7452
_exptl_absorpt_correction_T_min 0.6715
_exptl_absorpt_correction_type multi-scan
_exptl_absorpt_process_details 'sadabs v2008/1(bruker axs, 2008)'
_exptl_crystal_colour brown
_exptl_crystal_density_diffrn 1.421
_exptl_crystal_description prism
_exptl_crystal_F_000 1056
_exptl_crystal_size_max 0.130
_exptl_crystal_size_mid 0.080
_exptl_crystal_size_min 0.020
_refine_diff_density_max 0.367
_refine_diff_density_min -0.429
_refine_diff_density_rms 0.074
_refine_ls_extinction_method none
_refine_ls_goodness_of_fit_ref 1.023
_refine_ls_hydrogen_treatment constr
_refine_ls_matrix_type full
_refine_ls_number_parameters 307
_refine_ls_number_reflns 4190
_refine_ls_number_restraints 0
_refine_ls_restrained_S_all 1.023
_refine_ls_R_factor_all 0.1117
_refine_ls_R_factor_gt 0.0512
_refine_ls_shift/su_max 0.001
_refine_ls_shift/su_mean 0.000
_refine_ls_structure_factor_coef Fsqd
_refine_ls_weighting_details 'w=1/[\s^2^(Fo^2^)+(0.0359P)^2^+0.7907P] where P=(Fo^2^+2Fc^2^)/3'
_refine_ls_weighting_scheme calc
_refine_ls_wR_factor_gt 0.0877
_refine_ls_wR_factor_ref 0.1023
_reflns_Friedel_coverage 0.000
_reflns_number_gt 2559
_reflns_number_total 4190
_reflns_threshold_expression 'I > 2\s(I)'
_cod_data_source_file d3ce00803g2.cif
_cod_data_source_block 3
_cod_depositor_comments
;
The following automatic conversions were performed:

data item '_exptl_absorpt_correction_type' value 'multi_scan' was
changed to 'multi-scan' in accordance with the
/home/data/users/saulius/crontab/automatic-downloads/rss-feeds/RSC/lib/dictionaries/cif_core.dic
dictionary named 'cif_core.dic' version 2.4.2 last updated on
2011-04-26.

Automatic conversion script
Id: cif_fix_values 8170 2020-07-09 18:12:32Z antanas 

 Adding full bibliography for 7247304--7247313.cif.
;
_cod_original_sg_symbol_H-M 'P 21/c'
_cod_database_code 7247307
_shelx_shelxl_version_number 2014/7
_shelx_space_group_comment
; 
The symmetry employed for this shelxl refinement is uniquely defined 
by the following loop, which should always be used as a source of 
symmetry information in preference to the above space-group names. 
They are only intended as comments. 
;
_shelx_estimated_absorpt_t_min 0.907
_shelx_estimated_absorpt_t_max 0.985

loop_
_space_group_symop_operation_xyz
'x, y, z'
'-x, y+1/2, -z+1/2'
'-x, -y, -z'
'x, -y-1/2, z-1/2'

loop_
_atom_site_label
_atom_site_type_symbol
_atom_site_fract_x
_atom_site_fract_y
_atom_site_fract_z
_atom_site_U_iso_or_equiv
_atom_site_adp_type
_atom_site_occupancy
_atom_site_site_symmetry_order
_atom_site_calc_flag
_atom_site_refinement_flags_posn
_atom_site_refinement_flags_adp
_atom_site_refinement_flags_occupancy
_atom_site_disorder_assembly
_atom_site_disorder_group
Co Co 0.50609(4) 0.99104(4) 0.60932(3) 0.02291(17) Uani 1 1 d . . . . .
O1 O 0.8175(2) 0.9726(2) 1.07192(19) 0.0425(8) Uani 1 1 d . . . . .
O2 O 0.59577(19) 1.10815(19) 0.56628(19) 0.0351(7) Uani 1 1 d . . . . .
O3 O 0.58960(19) 1.12258(18) 0.39226(18) 0.0329(7) Uani 1 1 d . . . . .
O4 O 1.37802(18) 1.09102(19) 0.43040(18) 0.0331(7) Uani 1 1 d . . . . .
O5 O 1.38998(18) 1.08381(18) 0.60503(18) 0.0310(7) Uani 1 1 d . . . . .
N1 N 0.5517(2) 1.0095(2) 0.76428(19) 0.0231(7) Uani 1 1 d . . . . .
N2 N 0.6713(2) 1.0578(2) 1.06987(19) 0.0218(7) Uani 1 1 d . . . . .
H2A H 0.6334 1.0966 1.1050 0.026 Uiso 1 1 calc R U . . .
C1 C 0.5143(3) 1.0756(3) 0.8270(2) 0.0233(9) Uani 1 1 d . . . . .
H1A H 0.4577 1.1141 0.8012 0.028 Uiso 1 1 calc R U . . .
C2 C 0.5522(3) 1.0924(3) 0.9276(2) 0.0229(9) Uani 1 1 d . . . . .
H2B H 0.5207 1.1401 0.9665 0.027 Uiso 1 1 calc R U . . .
C3 C 0.6341(3) 1.0398(3) 0.9690(2) 0.0190(9) Uani 1 1 d . . . . .
C4 C 0.6721(3) 0.9700(3) 0.9057(3) 0.0327(11) Uani 1 1 d . . . . .
H4A H 0.7282 0.9302 0.9299 0.039 Uiso 1 1 calc R U . . .
C5 C 0.6288(3) 0.9574(3) 0.8063(3) 0.0359(11) Uani 1 1 d . . . . .
H5A H 0.6570 0.9082 0.7669 0.043 Uiso 1 1 calc R U . . .
C6 C 0.7591(3) 1.0215(3) 1.1178(3) 0.0265(10) Uani 1 1 d . . . . .
C7 C 0.7769(3) 1.0483(3) 1.2311(2) 0.0248(9) Uani 1 1 d . . . . .
H7A H 0.7776 1.1187 1.2376 0.030 Uiso 1 1 calc R U . . .
H7B H 0.7175 1.0239 1.2680 0.030 Uiso 1 1 calc R U . . .
C8 C 0.8765(3) 1.0096(3) 1.2790(2) 0.0286(9) Uani 1 1 d . . . . .
H8A H 0.9358 1.0347 1.2424 0.034 Uiso 1 1 calc R U . . .
H8B H 0.8761 0.9393 1.2713 0.034 Uiso 1 1 calc R U . . .
C9 C 0.8957(3) 1.0342(3) 1.3934(2) 0.0264(10) Uani 1 1 d . . . . .
H9A H 0.9035 1.1042 1.4007 0.032 Uiso 1 1 calc R U . . .
H9B H 0.8334 1.0149 1.4292 0.032 Uiso 1 1 calc R U . . .
C10 C 0.9898(3) 0.9873(3) 1.4425(2) 0.0299(10) Uani 1 1 d . . . . .
H10A H 1.0521 1.0061 1.4063 0.036 Uiso 1 1 calc R U . . .
H10B H 0.9817 0.9173 1.4359 0.036 Uiso 1 1 calc R U . . .
C11 C 0.6291(3) 1.1404(3) 0.4834(3) 0.0272(10) Uani 1 1 d . . . . .
C12 C 0.7213(3) 1.2021(3) 0.4931(3) 0.0231(9) Uani 1 1 d . . . . .
C13 C 0.7817(3) 1.1997(3) 0.5856(3) 0.0274(10) Uani 1 1 d . . . . .
H13A H 0.7600 1.1630 0.6407 0.033 Uiso 1 1 calc R U . . .
C14 C 0.8707(3) 1.2508(3) 0.5935(3) 0.0305(10) Uani 1 1 d . . . . .
H14A H 0.9135 1.2495 0.6544 0.037 Uiso 1 1 calc R U . . .
C15 C 0.9011(3) 1.3066(3) 0.5115(3) 0.0272(10) Uani 1 1 d . . . . .
C16 C 0.8405(3) 1.3089(3) 0.4201(3) 0.0283(10) Uani 1 1 d . . . . .
H16A H 0.8615 1.3467 0.3656 0.034 Uiso 1 1 calc R U . . .
C17 C 0.7522(3) 1.2567(3) 0.4106(3) 0.0270(10) Uani 1 1 d . . . . .
H17A H 0.7108 1.2565 0.3488 0.032 Uiso 1 1 calc R U . . .
C18 C 0.9997(3) 1.3610(3) 0.5230(3) 0.0321(11) Uani 1 1 d . . . . .
H18A H 1.0034 1.4067 0.4665 0.039 Uiso 1 1 calc R U . . .
H18B H 1.0016 1.3978 0.5866 0.039 Uiso 1 1 calc R U . . .
C19 C 1.0901(3) 1.2963(3) 0.5242(3) 0.0281(10) Uani 1 1 d . . . . .
C20 C 1.1465(3) 1.2743(3) 0.6159(3) 0.0305(10) Uani 1 1 d . . . . .
H20A H 1.1262 1.3011 0.6775 0.037 Uiso 1 1 calc R U . . .
C21 C 1.2295(3) 1.2148(3) 0.6152(3) 0.0298(10) Uani 1 1 d . . . . .
H21A H 1.2677 1.1985 0.6763 0.036 Uiso 1 1 calc R U . . .
C22 C 1.2590(3) 1.1770(3) 0.5226(3) 0.0236(9) Uani 1 1 d . . . . .
C23 C 1.2026(3) 1.1980(3) 0.4305(3) 0.0356(11) Uani 1 1 d . . . . .
H23A H 1.2228 1.1711 0.3690 0.043 Uiso 1 1 calc R U . . .
C24 C 1.1198(3) 1.2567(3) 0.4319(3) 0.0359(11) Uani 1 1 d . . . . .
H24A H 1.0810 1.2719 0.3709 0.043 Uiso 1 1 calc R U . . .
C25 C 1.3489(3) 1.1135(3) 0.5196(3) 0.0257(10) Uani 1 1 d . . . . .
O6 O 0.5606(2) 1.20256(19) 1.17954(19) 0.0445(8) Uani 1 1 d . . . . .
H6C H 0.5665 1.1870 1.2414 0.053 Uiso 1 1 d R U . . .
H6D H 0.5614 1.2631 1.1755 0.053 Uiso 1 1 d R U . . .

loop_
_atom_site_aniso_label
_atom_site_aniso_U_11
_atom_site_aniso_U_22
_atom_site_aniso_U_33
_atom_site_aniso_U_23
_atom_site_aniso_U_13
_atom_site_aniso_U_12
Co 0.0139(3) 0.0361(4) 0.0184(2) -0.0016(3) -0.00185(18) 0.0014(3)
O1 0.0289(17) 0.060(2) 0.0371(16) -0.0161(14) -0.0099(13) 0.0210(15)
O2 0.0179(15) 0.047(2) 0.0398(17) 0.0062(14) 0.0005(13) -0.0052(14)
O3 0.0206(16) 0.0418(19) 0.0363(16) -0.0095(13) 0.0007(13) -0.0046(13)
O4 0.0171(15) 0.051(2) 0.0316(15) -0.0086(14) 0.0015(12) 0.0113(13)
O5 0.0183(15) 0.0442(19) 0.0302(15) 0.0088(13) 0.0002(12) 0.0072(13)
N1 0.0160(16) 0.033(2) 0.0202(15) 0.0009(16) -0.0025(13) 0.0000(16)
N2 0.0131(17) 0.031(2) 0.0205(15) -0.0036(14) -0.0029(13) 0.0047(15)
C1 0.013(2) 0.032(3) 0.024(2) 0.0016(18) 0.0001(17) 0.0043(18)
C2 0.015(2) 0.030(3) 0.0237(19) -0.0025(18) -0.0024(16) 0.0010(18)
C3 0.014(2) 0.024(2) 0.0186(18) 0.0040(16) -0.0013(16) -0.0034(17)
C4 0.029(2) 0.040(3) 0.028(2) -0.0065(19) -0.0104(18) 0.015(2)
C5 0.037(3) 0.042(3) 0.027(2) -0.0094(19) -0.0083(19) 0.013(2)
C6 0.025(2) 0.032(3) 0.0226(19) -0.0006(18) -0.0032(17) 0.003(2)
C7 0.020(2) 0.035(3) 0.0179(18) -0.0018(17) -0.0069(16) 0.0025(19)
C8 0.021(2) 0.040(3) 0.0237(18) 0.0020(19) -0.0062(16) 0.007(2)
C9 0.021(2) 0.031(3) 0.026(2) -0.0009(17) -0.0073(17) 0.0045(18)
C10 0.028(2) 0.032(3) 0.028(2) -0.0006(19) -0.0110(17) 0.006(2)
C11 0.012(2) 0.032(3) 0.038(2) -0.002(2) -0.0009(19) 0.0070(19)
C12 0.014(2) 0.025(2) 0.031(2) -0.0047(18) 0.0048(17) -0.0001(18)
C13 0.017(2) 0.034(3) 0.032(2) 0.0017(19) 0.0030(19) -0.0010(19)
C14 0.017(2) 0.037(3) 0.037(2) -0.004(2) -0.0031(19) -0.001(2)
C15 0.013(2) 0.025(3) 0.044(2) -0.004(2) 0.0057(19) 0.0024(18)
C16 0.018(2) 0.027(3) 0.040(2) 0.000(2) 0.0113(19) 0.002(2)
C17 0.019(2) 0.032(3) 0.029(2) -0.0036(19) -0.0036(18) 0.004(2)
C18 0.017(2) 0.025(3) 0.055(3) -0.005(2) 0.004(2) -0.001(2)
C19 0.017(2) 0.023(3) 0.044(3) 0.000(2) 0.0040(19) -0.0023(19)
C20 0.022(2) 0.036(3) 0.034(2) -0.008(2) 0.007(2) 0.000(2)
C21 0.023(2) 0.040(3) 0.026(2) 0.0000(19) -0.0026(18) 0.002(2)
C22 0.014(2) 0.029(3) 0.028(2) 0.0013(18) 0.0014(17) 0.0015(19)
C23 0.027(3) 0.050(3) 0.030(2) -0.007(2) 0.002(2) 0.010(2)
C24 0.026(3) 0.046(3) 0.036(2) 0.000(2) -0.002(2) 0.009(2)
C25 0.016(2) 0.026(3) 0.035(2) -0.0009(19) 0.0020(19) 0.0000(19)
O6 0.053(2) 0.040(2) 0.0409(16) -0.0019(14) 0.0089(15) 0.0016(16)

loop_
_atom_type_symbol
_atom_type_description
_atom_type_scat_dispersion_real
_atom_type_scat_dispersion_imag
_atom_type_scat_source
C C 0.0033 0.0016 'International Tables Vol C Tables 4.2.6.8 and 6.1.1.4'
H H 0.0000 0.0000 'International Tables Vol C Tables 4.2.6.8 and 6.1.1.4'
N N 0.0061 0.0033 'International Tables Vol C Tables 4.2.6.8 and 6.1.1.4'
O O 0.0106 0.0060 'International Tables Vol C Tables 4.2.6.8 and 6.1.1.4'
Co Co 0.3494 0.9721 'International Tables Vol C Tables 4.2.6.8 and 6.1.1.4'

loop_
_geom_angle_atom_site_label_1
_geom_angle_atom_site_label_2
_geom_angle_atom_site_label_3
_geom_angle
_geom_angle_site_symmetry_1
_geom_angle_site_symmetry_3
_geom_angle_publ_flag
O5 Co O4 162.39(10) 1_455 3_776 ?
O5 Co O3 93.77(10) 1_455 3_676 ?
O4 Co O3 90.09(11) 3_776 3_676 ?
O5 Co O2 84.20(10) 1_455 . ?
O4 Co O2 87.25(11) 3_776 . ?
O3 Co O2 163.54(10) 3_676 . ?
O5 Co N1 96.33(11) 1_455 . ?
O4 Co N1 99.42(11) 3_776 . ?
O3 Co N1 103.80(11) 3_676 . ?
O2 Co N1 92.66(10) . . ?
O5 Co Co 85.36(7) 1_455 3_676 ?
O4 Co Co 77.25(7) 3_776 3_676 ?
O3 Co Co 93.55(7) 3_676 3_676 ?
O2 Co Co 70.02(7) . 3_676 ?
N1 Co Co 162.39(8) . 3_676 ?
C11 O2 Co 136.2(3) . . ?
C11 O3 Co 111.2(2) . 3_676 ?
C25 O4 Co 130.1(2) . 3_776 ?
C25 O5 Co 120.2(2) . 1_655 ?
C5 N1 C1 113.6(3) . . ?
C5 N1 Co 119.8(2) . . ?
C1 N1 Co 126.5(2) . . ?
C6 N2 C3 126.7(3) . . ?
C6 N2 H2A 116.7 . . ?
C3 N2 H2A 116.7 . . ?
N1 C1 C2 125.7(3) . . ?
N1 C1 H1A 117.2 . . ?
C2 C1 H1A 117.2 . . ?
C3 C2 C1 120.0(3) . . ?
C3 C2 H2B 120.0 . . ?
C1 C2 H2B 120.0 . . ?
C2 C3 C4 114.9(3) . . ?
C2 C3 N2 119.2(3) . . ?
C4 C3 N2 125.9(3) . . ?
C3 C4 C5 121.3(3) . . ?
C3 C4 H4A 119.3 . . ?
C5 C4 H4A 119.3 . . ?
N1 C5 C4 124.5(3) . . ?
N1 C5 H5A 117.8 . . ?
C4 C5 H5A 117.8 . . ?
O1 C6 N2 119.8(3) . . ?
O1 C6 C7 124.6(3) . . ?
N2 C6 C7 115.7(3) . . ?
C8 C7 C6 113.4(3) . . ?
C8 C7 H7A 108.9 . . ?
C6 C7 H7A 108.9 . . ?
C8 C7 H7B 108.9 . . ?
C6 C7 H7B 108.9 . . ?
H7A C7 H7B 107.7 . . ?
C7 C8 C9 114.5(3) . . ?
C7 C8 H8A 108.6 . . ?
C9 C8 H8A 108.6 . . ?
C7 C8 H8B 108.6 . . ?
C9 C8 H8B 108.6 . . ?
H8A C8 H8B 107.6 . . ?
C10 C9 C8 113.9(3) . . ?
C10 C9 H9A 108.8 . . ?
C8 C9 H9A 108.8 . . ?
C10 C9 H9B 108.8 . . ?
C8 C9 H9B 108.8 . . ?
H9A C9 H9B 107.7 . . ?
C9 C10 C10 114.1(4) . 3_778 ?
C9 C10 H10A 108.7 . . ?
C10 C10 H10A 108.7 3_778 . ?
C9 C10 H10B 108.7 . . ?
C10 C10 H10B 108.7 3_778 . ?
H10A C10 H10B 107.6 . . ?
O2 C11 O3 126.6(4) . . ?
O2 C11 C12 116.0(3) . . ?
O3 C11 C12 117.3(3) . . ?
C17 C12 C13 121.7(3) . . ?
C17 C12 C11 120.9(3) . . ?
C13 C12 C11 117.3(3) . . ?
C14 C13 C12 118.1(4) . . ?
C14 C13 H13A 121.0 . . ?
C12 C13 H13A 121.0 . . ?
C13 C14 C15 120.4(4) . . ?
C13 C14 H14A 119.8 . . ?
C15 C14 H14A 119.8 . . ?
C16 C15 C14 121.1(4) . . ?
C16 C15 C18 120.3(3) . . ?
C14 C15 C18 118.6(4) . . ?
C17 C16 C15 119.1(4) . . ?
C17 C16 H16A 120.4 . . ?
C15 C16 H16A 120.4 . . ?
C16 C17 C12 119.6(4) . . ?
C16 C17 H17A 120.2 . . ?
C12 C17 H17A 120.2 . . ?
C19 C18 C15 110.5(3) . . ?
C19 C18 H18A 109.6 . . ?
C15 C18 H18A 109.6 . . ?
C19 C18 H18B 109.6 . . ?
C15 C18 H18B 109.6 . . ?
H18A C18 H18B 108.1 . . ?
C20 C19 C24 120.8(4) . . ?
C20 C19 C18 120.3(3) . . ?
C24 C19 C18 118.9(4) . . ?
C21 C20 C19 119.2(4) . . ?
C21 C20 H20A 120.4 . . ?
C19 C20 H20A 120.4 . . ?
C20 C21 C22 119.3(4) . . ?
C20 C21 H21A 120.4 . . ?
C22 C21 H21A 120.4 . . ?
C21 C22 C23 121.9(3) . . ?
C21 C22 C25 120.4(3) . . ?
C23 C22 C25 117.7(3) . . ?
C24 C23 C22 118.4(4) . . ?
C24 C23 H23A 120.8 . . ?
C22 C23 H23A 120.8 . . ?
C23 C24 C19 120.3(4) . . ?
C23 C24 H24A 119.8 . . ?
C19 C24 H24A 119.8 . . ?
O5 C25 O4 126.8(3) . . ?
O5 C25 C22 116.9(3) . . ?
O4 C25 C22 116.2(3) . . ?
H6C O6 H6D 108.4 . . ?

loop_
_geom_bond_atom_site_label_1
_geom_bond_atom_site_label_2
_geom_bond_distance
_geom_bond_site_symmetry_2
_geom_bond_publ_flag
Co O5 1.972(2) 1_455 ?
Co O4 1.972(2) 3_776 ?
Co O3 2.007(3) 3_676 ?
Co O2 2.101(3) . ?
Co N1 2.122(3) . ?
Co Co 2.9114(9) 3_676 ?
O1 C6 1.205(4) . ?
O2 C11 1.287(4) . ?
O3 C11 1.307(4) . ?
O3 Co 2.008(3) 3_676 ?
O4 C25 1.302(4) . ?
O4 Co 1.972(2) 3_776 ?
O5 C25 1.290(4) . ?
O5 Co 1.971(2) 1_655 ?
N1 C5 1.323(4) . ?
N1 C1 1.353(4) . ?
N2 C6 1.356(4) . ?
N2 C3 1.418(4) . ?
N2 H2A 0.8800 . ?
C1 C2 1.414(4) . ?
C1 H1A 0.9500 . ?
C2 C3 1.369(4) . ?
C2 H2B 0.9500 . ?
C3 C4 1.396(5) . ?
C4 C5 1.412(5) . ?
C4 H4A 0.9500 . ?
C5 H5A 0.9500 . ?
C6 C7 1.557(4) . ?
C7 C8 1.491(4) . ?
C7 H7A 0.9900 . ?
C7 H7B 0.9900 . ?
C8 C9 1.564(4) . ?
C8 H8A 0.9900 . ?
C8 H8B 0.9900 . ?
C9 C10 1.487(4) . ?
C9 H9A 0.9900 . ?
C9 H9B 0.9900 . ?
C10 C10 1.574(6) 3_778 ?
C10 H10A 0.9900 . ?
C10 H10B 0.9900 . ?
C11 C12 1.462(5) . ?
C12 C17 1.411(5) . ?
C12 C13 1.413(5) . ?
C13 C14 1.343(5) . ?
C13 H13A 0.9500 . ?
C14 C15 1.415(5) . ?
C14 H14A 0.9500 . ?
C15 C16 1.401(5) . ?
C15 C18 1.473(5) . ?
C16 C17 1.345(5) . ?
C16 H16A 0.9500 . ?
C17 H17A 0.9500 . ?
C18 C19 1.469(5) . ?
C18 H18A 0.9900 . ?
C18 H18B 0.9900 . ?
C19 C20 1.412(5) . ?
C19 C24 1.418(5) . ?
C20 C21 1.351(5) . ?
C20 H20A 0.9500 . ?
C21 C22 1.410(5) . ?
C21 H21A 0.9500 . ?
C22 C23 1.415(5) . ?
C22 C25 1.457(5) . ?
C23 C24 1.341(5) . ?
C23 H23A 0.9500 . ?
C24 H24A 0.9500 . ?
O6 H6C 0.8499 . ?
O6 H6D 0.8501 . ?
